data_4038976
loop_
_publ_author_name
'Rahaman, Ahibur'
'Lisensky, George C.'
'Haukka, Matti'
'Tocher, Derek A.'
'Richmond, Michael G.'
'Colbran, Stephen B.'
'Nordlander, Ebbe'

_publ_section_title
;
 Proton reduction by phosphinidene-capped triiron clusters
;
_journal_name_full 'Journal of Organometallic Chemistry'
_journal_page_first 121816
_journal_paper_doi 10.1016/j.jorganchem.2021.121816
_journal_volume 943
_journal_year 2021
_chemical_formula_moiety 'C49 H34 Fe3 O8 P4, C H2 Cl2'
_chemical_formula_sum 'C50 H36 Cl2 Fe3 O8 P4'
_chemical_formula_weight 1127.12
_space_group_crystal_system triclinic
_space_group_IT_number 2
_space_group_name_Hall '-P 1'
_space_group_name_H-M_alt 'P -1'
_atom_sites_solution_hydrogens geom
_audit_creation_method SHELXL-2018/3
_cell_angle_alpha 75.0870(10)
_cell_angle_beta 81.1350(10)
_cell_angle_gamma 74.4750(10)
_cell_formula_units_Z 2
_cell_length_a 11.1306(2)
_cell_length_b 12.3357(2)
_cell_length_c 18.7045(3)
_cell_measurement_reflns_used 56326
_cell_measurement_temperature 170(2)
_cell_measurement_theta_max 30.03
_cell_measurement_theta_min 1.00
_cell_volume 2381.11(7)
_computing_cell_refinement 'Denzo/Scalepack (Otwinowski & Minor, 1997)'
_computing_data_collection 'Collect (Bruker AXS BV, 1997-2008)'
_computing_data_reduction 'Denzo/Scalepack (Otwinowski & Minor, 1997)'
_computing_molecular_graphics 'CrystaMaker X (CrystalMaker Software ltd., 2020)'
_computing_publication_material 'SHELXL-2017/1 (Sheldrick, 2017)'
_computing_structure_refinement 'SHELXL-2017/1 (Sheldrick, 2017)'
_computing_structure_solution 'SUPERFLIP (Palatinus & Chapuis, 2007)'
_diffrn_ambient_temperature 170(2)
_diffrn_detector_area_resol_mean 16
_diffrn_measured_fraction_theta_full 0.998
_diffrn_measured_fraction_theta_max 0.997
_diffrn_measurement_device '\k-geometry diffractometer'
_diffrn_measurement_device_type 'Bruker KAPPA APEX II CCD'
_diffrn_measurement_method '\f scans and \w scans with \k offset'
_diffrn_radiation_monochromator 'horizontally mounted graphite crystal'
_diffrn_radiation_type MoK\a
_diffrn_radiation_wavelength 0.71073
_diffrn_reflns_av_R_equivalents 0.0386
_diffrn_reflns_av_unetI/netI 0.0406
_diffrn_reflns_Laue_measured_fraction_full 0.998
_diffrn_reflns_Laue_measured_fraction_max 0.997
_diffrn_reflns_limit_h_max 14
_diffrn_reflns_limit_h_min -14
_diffrn_reflns_limit_k_max 16
_diffrn_reflns_limit_k_min -16
_diffrn_reflns_limit_l_max 24
_diffrn_reflns_limit_l_min -24
_diffrn_reflns_number 41663
_diffrn_reflns_point_group_measured_fraction_full 0.998
_diffrn_reflns_point_group_measured_fraction_max 0.997
_diffrn_reflns_theta_full 25.242
_diffrn_reflns_theta_max 28.282
_diffrn_reflns_theta_min 1.907
_diffrn_source 'fine-focus sealed tube'
_exptl_absorpt_coefficient_mu 1.203
_exptl_absorpt_correction_T_max 0.9568
_exptl_absorpt_correction_T_min 0.8388
_exptl_absorpt_correction_type numerical
_exptl_absorpt_process_details
;
SADABS-2012/1 (Bruker, 2012)'
;
_exptl_crystal_colour black
_exptl_crystal_density_diffrn 1.572
_exptl_crystal_description block
_exptl_crystal_F_000 1144
_exptl_crystal_size_max 0.225
_exptl_crystal_size_mid 0.110
_exptl_crystal_size_min 0.050
_refine_diff_density_max 1.921
_refine_diff_density_min -1.367
_refine_diff_density_rms 0.102
_refine_ls_extinction_coef .
_refine_ls_extinction_method none
_refine_ls_goodness_of_fit_ref 1.087
_refine_ls_hydrogen_treatment constr
_refine_ls_matrix_type full
_refine_ls_number_parameters 604
_refine_ls_number_reflns 11780
_refine_ls_number_restraints 12
_refine_ls_restrained_S_all 1.158
_refine_ls_R_factor_all 0.0701
_refine_ls_R_factor_gt 0.0533
_refine_ls_shift/su_max 0.001
_refine_ls_shift/su_mean 0.000
_refine_ls_structure_factor_coef Fsqd
_refine_ls_weighting_details 'w=1/[\s^2^(Fo^2^)+(0.0413P)^2^+6.9011P] where P=(Fo^2^+2Fc^2^)/3'
_refine_ls_weighting_scheme calc
_refine_ls_wR_factor_gt 0.1208
_refine_ls_wR_factor_ref 0.1316
_reflns_Friedel_coverage 0.000
_reflns_Friedel_fraction_full .
_reflns_Friedel_fraction_max .
_reflns_number_gt 9671
_reflns_number_total 11780
_reflns_threshold_expression 'I > 2\s(I)'
_cod_data_source_file ar84a.cif
_cod_data_source_block ar84a
_cod_database_code 4038976
_shelx_shelxl_version_number 2018/3
_shelx_space_group_comment
;
The symmetry employed for this shelxl refinement is uniquely defined
by the following loop, which should always be used as a source of
symmetry information in preference to the above space-group names.
They are only intended as comments.
;
_shelx_estimated_absorpt_t_min 0.774
_shelx_estimated_absorpt_t_max 0.942

loop_
_space_group_symop_operation_xyz
'x, y, z'
'-x, -y, -z'

loop_
_atom_site_label
_atom_site_type_symbol
_atom_site_fract_x
_atom_site_fract_y
_atom_site_fract_z
_atom_site_U_iso_or_equiv
_atom_site_adp_type
_atom_site_occupancy
_atom_site_site_symmetry_order
_atom_site_calc_flag
_atom_site_refinement_flags_posn
_atom_site_refinement_flags_adp
_atom_site_refinement_flags_occupancy
_atom_site_disorder_assembly
_atom_site_disorder_group
Fe1 Fe 0.77054(4) 0.21789(4) 0.24570(2) 0.01613(10) Uani 1 1 d . . . . .
Fe2 Fe 0.81935(4) 0.42305(4) 0.26486(2) 0.01917(11) Uani 1 1 d . . . . .
Fe3 Fe 0.58097(4) 0.48087(4) 0.31696(3) 0.02143(11) Uani 1 1 d . . . . .
Cl1 Cl 0.0996(3) 0.6217(3) 0.28528(15) 0.1482(11) Uani 1 1 d . U . . .
Cl2 Cl 0.1020(4) 0.5989(4) 0.43863(17) 0.2047(17) Uani 1 1 d . U . . .
P1 P 0.86022(7) 0.15483(7) 0.14122(4) 0.01697(15) Uani 1 1 d . . . . .
P2 P 0.64838(7) 0.09803(7) 0.26130(4) 0.01693(15) Uani 1 1 d . . . . .
P3 P 0.70372(8) 0.30333(7) 0.33941(4) 0.01925(16) Uani 1 1 d . . . . .
P4 P 0.65214(8) 0.45403(7) 0.20486(4) 0.01846(16) Uani 1 1 d . . . . .
O1 O 0.9590(3) 0.0427(2) 0.32937(15) 0.0390(7) Uani 1 1 d . . . . .
O2 O 0.9996(2) 0.3715(2) 0.14018(14) 0.0293(5) Uani 1 1 d . . . . .
O3 O 0.9813(3) 0.3741(4) 0.38550(18) 0.0574(9) Uani 1 1 d . . . . .
O4 O 0.8076(3) 0.6710(2) 0.22518(17) 0.0433(7) Uani 1 1 d . . . . .
O5 O 0.6267(3) 0.5205(3) 0.45860(16) 0.0442(7) Uani 1 1 d . . . . .
O6 O 0.4901(3) 0.7309(2) 0.26278(17) 0.0454(8) Uani 1 1 d . . . . .
O7 O 0.3468(3) 0.4055(4) 0.3508(3) 0.0680(11) Uani 1 1 d . . . . .
O8 O 0.6487(2) 0.34198(18) 0.18254(12) 0.0197(4) Uani 1 1 d . . . . .
C1 C 0.8840(3) 0.1130(3) 0.29694(19) 0.0248(7) Uani 1 1 d . . . . .
C2 C 0.9271(3) 0.3820(3) 0.19077(19) 0.0223(6) Uani 1 1 d . . . . .
C3 C 0.9187(4) 0.3911(4) 0.3394(2) 0.0326(8) Uani 1 1 d . . . . .
C4 C 0.8119(3) 0.5740(3) 0.24202(19) 0.0268(7) Uani 1 1 d . . . . .
C5 C 0.6071(4) 0.5020(3) 0.4055(2) 0.0285(7) Uani 1 1 d . . . . .
C6 C 0.5257(4) 0.6331(3) 0.2824(2) 0.0296(8) Uani 1 1 d . . . . .
C7 C 0.4371(4) 0.4373(4) 0.3367(2) 0.0379(9) Uani 1 1 d . . . . .
C8 C 0.8813(3) 0.2491(3) 0.04900(17) 0.0216(6) Uani 1 1 d . . . . .
C9 C 0.7805(4) 0.3380(3) 0.02293(19) 0.0270(7) Uani 1 1 d . . . . .
H9 H 0.704318 0.351656 0.053734 0.032 Uiso 1 1 calc R U . . .
C10 C 0.7914(4) 0.4072(3) -0.0485(2) 0.0366(9) Uani 1 1 d . . . . .
H10 H 0.722169 0.467412 -0.066369 0.044 Uiso 1 1 calc R U . . .
C11 C 0.9026(5) 0.3887(4) -0.0935(2) 0.0387(10) Uani 1 1 d . . . . .
H11 H 0.910332 0.436828 -0.141729 0.046 Uiso 1 1 calc R U . . .
C12 C 1.0023(4) 0.2996(4) -0.0676(2) 0.0392(9) Uani 1 1 d . . . . .
H12 H 1.078186 0.285543 -0.098610 0.047 Uiso 1 1 calc R U . . .
C13 C 0.9923(4) 0.2307(3) 0.0034(2) 0.0314(8) Uani 1 1 d . . . . .
H13 H 1.061816 0.170523 0.020915 0.038 Uiso 1 1 calc R U . . .
C14 C 1.0133(3) 0.0522(3) 0.15021(18) 0.0214(6) Uani 1 1 d . . . . .
C15 C 1.1118(3) 0.0900(3) 0.1661(2) 0.0316(8) Uani 1 1 d . . . . .
H15 H 1.097492 0.166727 0.172081 0.038 Uiso 1 1 calc R U . . .
C16 C 1.2305(4) 0.0166(4) 0.1733(2) 0.0358(9) Uani 1 1 d . . . . .
H16 H 1.296831 0.043495 0.183796 0.043 Uiso 1 1 calc R U . . .
C17 C 1.2518(4) -0.0946(3) 0.1652(2) 0.0345(8) Uani 1 1 d . . . . .
H17 H 1.332986 -0.144601 0.169792 0.041 Uiso 1 1 calc R U . . .
C18 C 1.1556(4) -0.1337(3) 0.1505(2) 0.0361(9) Uani 1 1 d . . . . .
H18 H 1.170621 -0.210907 0.145192 0.043 Uiso 1 1 calc R U . . .
C19 C 1.0356(3) -0.0608(3) 0.1432(2) 0.0289(7) Uani 1 1 d . . . . .
H19 H 0.969566 -0.088788 0.133542 0.035 Uiso 1 1 calc R U . . .
C20 C 0.7606(3) 0.0705(3) 0.12247(17) 0.0186(6) Uani 1 1 d . . . . .
C21 C 0.7723(3) 0.0357(3) 0.05541(18) 0.0226(6) Uani 1 1 d . . . . .
H21 H 0.832864 0.057766 0.016535 0.027 Uiso 1 1 calc R U . . .
C22 C 0.6963(3) -0.0304(3) 0.04558(19) 0.0260(7) Uani 1 1 d . . . . .
H22 H 0.704215 -0.052975 -0.000137 0.031 Uiso 1 1 calc R U . . .
C23 C 0.6083(3) -0.0641(3) 0.1025(2) 0.0278(7) Uani 1 1 d . . . . .
H23 H 0.558446 -0.112079 0.096414 0.033 Uiso 1 1 calc R U . . .
C24 C 0.5933(3) -0.0274(3) 0.1683(2) 0.0258(7) Uani 1 1 d . . . . .
H24 H 0.531284 -0.048282 0.206536 0.031 Uiso 1 1 calc R U . . .
C25 C 0.6690(3) 0.0398(3) 0.17831(17) 0.0184(6) Uani 1 1 d . . . . .
C26 C 0.6781(3) -0.0289(3) 0.33794(18) 0.0215(6) Uani 1 1 d . . . . .
C27 C 0.7314(4) -0.1391(3) 0.3263(2) 0.0354(9) Uani 1 1 d . . . . .
H27 H 0.748332 -0.150765 0.277155 0.043 Uiso 1 1 calc R U . . .
C28 C 0.7601(5) -0.2324(4) 0.3862(3) 0.0521(13) Uani 1 1 d . . . . .
H28 H 0.796521 -0.307544 0.377816 0.062 Uiso 1 1 calc R U . . .
C29 C 0.7359(5) -0.2163(4) 0.4579(2) 0.0498(12) Uani 1 1 d . . . . .
H29 H 0.755352 -0.280170 0.498781 0.060 Uiso 1 1 calc R U . . .
C30 C 0.6835(4) -0.1071(4) 0.4699(2) 0.0402(9) Uani 1 1 d . . . . .
H30 H 0.666478 -0.096039 0.519176 0.048 Uiso 1 1 calc R U . . .
C31 C 0.6555(4) -0.0134(3) 0.41055(19) 0.0288(7) Uani 1 1 d . . . . .
H31 H 0.620657 0.061763 0.419345 0.035 Uiso 1 1 calc R U . . .
C32 C 0.4788(3) 0.1564(3) 0.26739(18) 0.0204(6) Uani 1 1 d . . . . .
C33 C 0.3977(3) 0.1156(3) 0.3262(2) 0.0299(8) Uani 1 1 d . . . . .
H33 H 0.430190 0.054972 0.366306 0.036 Uiso 1 1 calc R U . . .
C34 C 0.2693(4) 0.1627(4) 0.3269(2) 0.0405(10) Uani 1 1 d . . . . .
H34 H 0.214961 0.135004 0.367841 0.049 Uiso 1 1 calc R U . . .
C35 C 0.2206(4) 0.2492(4) 0.2688(2) 0.0375(9) Uani 1 1 d . . . . .
H35 H 0.132905 0.281782 0.269752 0.045 Uiso 1 1 calc R U . . .
C36 C 0.3001(4) 0.2886(3) 0.2088(2) 0.0328(8) Uani 1 1 d . . . . .
H36 H 0.266471 0.347069 0.167982 0.039 Uiso 1 1 calc R U . . .
C37 C 0.4281(3) 0.2433(3) 0.2079(2) 0.0267(7) Uani 1 1 d . . . . .
H37 H 0.481936 0.271364 0.166773 0.032 Uiso 1 1 calc R U . . .
C38 C 0.7253(4) 0.2333(3) 0.43680(18) 0.0273(7) Uani 1 1 d . . . . .
C39 C 0.8413(5) 0.1715(3) 0.4614(2) 0.0396(10) Uani 1 1 d . . . . .
H39 H 0.913975 0.165913 0.427204 0.047 Uiso 1 1 calc R U . . .
C40 C 0.8510(6) 0.1177(4) 0.5366(3) 0.0561(14) Uani 1 1 d . . . . .
H40 H 0.930098 0.075226 0.553460 0.067 Uiso 1 1 calc R U . . .
C41 C 0.7448(7) 0.1266(5) 0.5863(2) 0.0629(16) Uani 1 1 d . . . . .
H41 H 0.751980 0.090918 0.637433 0.075 Uiso 1 1 calc R U . . .
C42 C 0.6301(6) 0.1857(4) 0.5630(2) 0.0530(13) Uani 1 1 d . . . . .
H42 H 0.557935 0.190220 0.597634 0.064 Uiso 1 1 calc R U . . .
C43 C 0.6192(4) 0.2398(3) 0.4879(2) 0.0366(9) Uani 1 1 d . . . . .
H43 H 0.539380 0.281076 0.471640 0.044 Uiso 1 1 calc R U . . .
C44 C 0.6197(3) 0.5700(3) 0.12251(18) 0.0228(6) Uani 1 1 d . . . . .
C45 C 0.4965(4) 0.6284(3) 0.1095(2) 0.0304(8) Uani 1 1 d . . . . .
H45 H 0.429602 0.609111 0.144454 0.036 Uiso 1 1 calc R U . . .
C46 C 0.4710(4) 0.7153(3) 0.0454(2) 0.0368(9) Uani 1 1 d . . . . .
H46 H 0.386884 0.755174 0.036845 0.044 Uiso 1 1 calc R U . . .
C47 C 0.5676(4) 0.7431(3) -0.0056(2) 0.0373(9) Uani 1 1 d . . . . .
H47 H 0.549750 0.802138 -0.049272 0.045 Uiso 1 1 calc R U . . .
C48 C 0.6903(4) 0.6858(3) 0.0062(2) 0.0350(9) Uani 1 1 d . . . . .
H48 H 0.756536 0.705171 -0.029192 0.042 Uiso 1 1 calc R U . . .
C49 C 0.7165(4) 0.5996(3) 0.07023(19) 0.0281(7) Uani 1 1 d . . . . .
H49 H 0.800948 0.560485 0.078459 0.034 Uiso 1 1 calc R U . . .
C50 C 0.1223(8) 0.6923(7) 0.3403(4) 0.091(2) Uani 1 1 d . . . . .
H50A H 0.060791 0.767880 0.335078 0.109 Uiso 1 1 calc R U . . .
H50B H 0.207682 0.705830 0.329578 0.109 Uiso 1 1 calc R U . . .

loop_
_atom_site_aniso_label
_atom_site_aniso_U_11
_atom_site_aniso_U_22
_atom_site_aniso_U_33
_atom_site_aniso_U_23
_atom_site_aniso_U_13
_atom_site_aniso_U_12
Fe1 0.0167(2) 0.0164(2) 0.0144(2) -0.00382(16) -0.00140(15) -0.00224(15)
Fe2 0.0210(2) 0.0205(2) 0.0168(2) -0.00500(17) -0.00151(17) -0.00563(17)
Fe3 0.0234(2) 0.0190(2) 0.0201(2) -0.00636(17) 0.00118(18) -0.00203(17)
Cl1 0.220(3) 0.159(2) 0.0975(16) -0.0055(15) -0.0418(18) -0.106(2)
Cl2 0.253(4) 0.241(3) 0.0915(18) -0.075(2) -0.043(2) 0.040(3)
P1 0.0154(4) 0.0188(4) 0.0164(4) -0.0050(3) 0.0010(3) -0.0038(3)
P2 0.0182(4) 0.0171(4) 0.0142(3) -0.0033(3) 0.0009(3) -0.0037(3)
P3 0.0244(4) 0.0178(4) 0.0145(4) -0.0040(3) -0.0003(3) -0.0035(3)
P4 0.0201(4) 0.0173(4) 0.0172(4) -0.0033(3) -0.0024(3) -0.0031(3)
O1 0.0340(15) 0.0413(16) 0.0319(14) -0.0047(12) -0.0146(12) 0.0106(12)
O2 0.0290(13) 0.0297(13) 0.0300(13) -0.0113(10) 0.0061(11) -0.0091(10)
O3 0.051(2) 0.095(3) 0.0329(17) -0.0077(17) -0.0186(15) -0.0259(19)
O4 0.060(2) 0.0265(14) 0.0459(17) -0.0154(12) 0.0184(15) -0.0200(13)
O5 0.065(2) 0.0434(17) 0.0288(15) -0.0171(13) -0.0019(14) -0.0143(15)
O6 0.063(2) 0.0245(14) 0.0422(17) -0.0071(12) -0.0135(15) 0.0048(13)
O7 0.0397(19) 0.079(3) 0.100(3) -0.046(2) 0.018(2) -0.0289(18)
O8 0.0211(11) 0.0193(11) 0.0177(10) -0.0035(8) -0.0029(8) -0.0031(8)
C1 0.0254(17) 0.0272(17) 0.0211(16) -0.0095(13) -0.0005(13) -0.0022(13)
C2 0.0226(16) 0.0177(14) 0.0267(16) -0.0048(12) -0.0075(13) -0.0024(12)
C3 0.0308(19) 0.046(2) 0.0240(17) -0.0062(16) -0.0037(14) -0.0146(16)
C4 0.0296(18) 0.0302(18) 0.0230(16) -0.0126(14) 0.0066(13) -0.0100(14)
C5 0.0357(19) 0.0214(16) 0.0268(18) -0.0076(13) 0.0043(14) -0.0060(14)
C6 0.0351(19) 0.0272(18) 0.0244(17) -0.0084(14) -0.0044(14) -0.0004(14)
C7 0.034(2) 0.038(2) 0.045(2) -0.0209(18) 0.0057(17) -0.0084(17)
C8 0.0270(16) 0.0238(16) 0.0175(14) -0.0069(12) 0.0013(12) -0.0117(13)
C9 0.0338(19) 0.0261(17) 0.0189(16) -0.0042(13) 0.0003(13) -0.0057(14)
C10 0.057(3) 0.0268(18) 0.0252(18) -0.0027(14) -0.0050(17) -0.0112(17)
C11 0.067(3) 0.035(2) 0.0186(17) 0.0001(15) 0.0019(17) -0.029(2)
C12 0.044(2) 0.051(2) 0.0280(19) -0.0101(17) 0.0143(17) -0.029(2)
C13 0.0277(18) 0.039(2) 0.0265(18) -0.0069(15) 0.0076(14) -0.0121(15)
C14 0.0188(15) 0.0240(15) 0.0189(15) -0.0074(12) 0.0008(11) 0.0002(12)
C15 0.0233(17) 0.0275(18) 0.046(2) -0.0150(16) -0.0058(15) -0.0012(14)
C16 0.0229(18) 0.043(2) 0.042(2) -0.0164(18) -0.0074(16) 0.0000(15)
C17 0.0262(18) 0.036(2) 0.036(2) -0.0096(16) -0.0065(15) 0.0059(15)
C18 0.034(2) 0.0254(18) 0.044(2) -0.0110(16) -0.0065(17) 0.0054(15)
C19 0.0267(18) 0.0251(17) 0.0345(19) -0.0086(14) -0.0045(14) -0.0026(14)
C20 0.0186(14) 0.0182(14) 0.0185(14) -0.0055(11) -0.0024(11) -0.0021(11)
C21 0.0222(16) 0.0258(16) 0.0192(15) -0.0081(12) 0.0017(12) -0.0036(12)
C22 0.0289(17) 0.0321(18) 0.0211(16) -0.0131(14) -0.0022(13) -0.0073(14)
C23 0.0293(18) 0.0293(18) 0.0313(18) -0.0128(14) -0.0001(14) -0.0137(14)
C24 0.0252(17) 0.0263(17) 0.0272(17) -0.0083(13) 0.0032(13) -0.0090(13)
C25 0.0207(15) 0.0180(14) 0.0155(14) -0.0042(11) -0.0013(11) -0.0027(11)
C26 0.0248(16) 0.0200(15) 0.0179(15) -0.0001(12) -0.0004(12) -0.0069(12)
C27 0.052(2) 0.0221(17) 0.0255(18) -0.0024(14) -0.0023(16) -0.0014(16)
C28 0.079(4) 0.025(2) 0.039(2) 0.0016(17) -0.007(2) 0.003(2)
C29 0.067(3) 0.039(2) 0.027(2) 0.0117(17) -0.008(2) -0.003(2)
C30 0.049(2) 0.044(2) 0.0208(18) 0.0008(16) -0.0025(16) -0.0065(19)
C31 0.0340(19) 0.0288(18) 0.0208(16) -0.0042(13) -0.0021(14) -0.0043(14)
C32 0.0200(15) 0.0211(15) 0.0216(15) -0.0081(12) 0.0003(12) -0.0056(12)
C33 0.0242(17) 0.041(2) 0.0204(16) -0.0045(14) 0.0023(13) -0.0060(15)
C34 0.0238(19) 0.065(3) 0.028(2) -0.0083(19) 0.0069(15) -0.0101(18)
C35 0.0202(17) 0.053(2) 0.038(2) -0.0168(19) -0.0033(15) -0.0004(16)
C36 0.0269(18) 0.0306(19) 0.040(2) -0.0055(16) -0.0119(16) -0.0022(14)
C37 0.0249(17) 0.0276(17) 0.0266(17) -0.0026(14) -0.0047(13) -0.0065(13)
C38 0.043(2) 0.0218(16) 0.0178(15) -0.0032(12) -0.0049(14) -0.0091(14)
C39 0.057(3) 0.032(2) 0.0258(19) -0.0058(15) -0.0145(18) -0.0006(18)
C40 0.088(4) 0.043(3) 0.032(2) 0.0011(19) -0.030(3) -0.003(2)
C41 0.121(5) 0.051(3) 0.018(2) 0.0051(19) -0.014(3) -0.030(3)
C42 0.097(4) 0.046(3) 0.0185(19) -0.0049(18) 0.012(2) -0.034(3)
C43 0.057(3) 0.0299(19) 0.0246(18) -0.0071(15) 0.0054(17) -0.0174(18)
C44 0.0309(17) 0.0164(14) 0.0208(15) -0.0036(12) -0.0062(13) -0.0038(12)
C45 0.0327(19) 0.0285(18) 0.0298(18) -0.0048(14) -0.0090(15) -0.0053(14)
C46 0.040(2) 0.0302(19) 0.038(2) -0.0056(16) -0.0229(18) 0.0044(16)
C47 0.063(3) 0.0238(18) 0.0242(18) 0.0013(14) -0.0172(18) -0.0080(17)
C48 0.053(2) 0.0301(19) 0.0208(17) 0.0003(14) -0.0033(16) -0.0138(17)
C49 0.0328(19) 0.0257(17) 0.0232(17) -0.0012(13) -0.0037(14) -0.0061(14)
C50 0.098(6) 0.090(5) 0.100(6) -0.030(4) -0.021(5) -0.034(4)

loop_
_atom_type_symbol
_atom_type_description
_atom_type_scat_dispersion_real
_atom_type_scat_dispersion_imag
_atom_type_scat_source
C C 0.0033 0.0016 'International Tables Vol C Tables 4.2.6.8 and 6.1.1.4'
H H 0.0000 0.0000 'International Tables Vol C Tables 4.2.6.8 and 6.1.1.4'
O O 0.0106 0.0060 'International Tables Vol C Tables 4.2.6.8 and 6.1.1.4'
P P 0.1023 0.0942 'International Tables Vol C Tables 4.2.6.8 and 6.1.1.4'
Fe Fe 0.3463 0.8444 'International Tables Vol C Tables 4.2.6.8 and 6.1.1.4'
Cl Cl 0.1484 0.1585 'International Tables Vol C Tables 4.2.6.8 and 6.1.1.4'

loop_
_geom_angle_atom_site_label_1
_geom_angle_atom_site_label_2
_geom_angle_atom_site_label_3
_geom_angle
_geom_angle_site_symmetry_1
_geom_angle_site_symmetry_3
C1 Fe1 O8 176.47(14) . .
C1 Fe1 P2 92.36(12) . .
O8 Fe1 P2 90.43(7) . .
C1 Fe1 P3 91.51(11) . .
O8 Fe1 P3 89.96(7) . .
P2 Fe1 P3 103.25(3) . .
C1 Fe1 P1 89.84(11) . .
O8 Fe1 P1 88.14(7) . .
P2 Fe1 P1 87.14(3) . .
P3 Fe1 P1 169.46(4) . .
C1 Fe1 P4 146.49(12) . .
O8 Fe1 P4 32.48(6) . .
P2 Fe1 P4 115.49(3) . .
P3 Fe1 P4 65.25(3) . .
P1 Fe1 P4 108.84(3) . .
C1 Fe1 Fe2 100.72(12) . .
O8 Fe1 Fe2 77.71(6) . .
P2 Fe1 Fe2 151.55(3) . .
P3 Fe1 Fe2 51.74(2) . .
P1 Fe1 Fe2 117.76(3) . .
P4 Fe1 Fe2 46.12(2) . .
C2 Fe2 C4 99.32(15) . .
C2 Fe2 C3 102.66(16) . .
C4 Fe2 C3 94.24(18) . .
C2 Fe2 P4 94.31(11) . .
C4 Fe2 P4 90.50(12) . .
C3 Fe2 P4 161.36(13) . .
C2 Fe2 P3 122.19(11) . .
C4 Fe2 P3 136.64(11) . .
C3 Fe2 P3 88.73(12) . .
P4 Fe2 P3 75.59(3) . .
C2 Fe2 Fe3 146.90(11) . .
C4 Fe2 Fe3 85.84(11) . .
C3 Fe2 Fe3 109.58(13) . .
P4 Fe2 Fe3 52.77(3) . .
P3 Fe2 Fe3 52.91(2) . .
C2 Fe2 Fe1 74.02(11) . .
C4 Fe2 Fe1 154.69(12) . .
C3 Fe2 Fe1 110.99(13) . .
P4 Fe2 Fe1 66.20(3) . .
P3 Fe2 Fe1 49.51(2) . .
Fe3 Fe2 Fe1 87.379(19) . .
C7 Fe3 C6 100.59(19) . .
C7 Fe3 C5 103.32(18) . .
C6 Fe3 C5 91.56(16) . .
C7 Fe3 P4 105.03(14) . .
C6 Fe3 P4 92.00(12) . .
C5 Fe3 P4 150.23(12) . .
C7 Fe3 P3 95.91(14) . .
C6 Fe3 P3 162.13(13) . .
C5 Fe3 P3 91.27(11) . .
P4 Fe3 P3 77.03(3) . .
C7 Fe3 Fe2 144.46(13) . .
C6 Fe3 Fe2 107.33(13) . .
C5 Fe3 Fe2 97.54(12) . .
P4 Fe3 Fe2 53.33(3) . .
P3 Fe3 Fe2 54.81(3) . .
C14 P1 C20 103.44(15) . .
C14 P1 C8 102.80(15) . .
C20 P1 C8 100.90(14) . .
C14 P1 Fe1 115.25(11) . .
C20 P1 Fe1 106.91(10) . .
C8 P1 Fe1 124.81(11) . .
C26 P2 C32 106.10(15) . .
C26 P2 C25 104.79(14) . .
C32 P2 C25 99.86(14) . .
C26 P2 Fe1 116.18(11) . .
C32 P2 Fe1 118.51(11) . .
C25 P2 Fe1 109.40(11) . .
C38 P3 Fe1 124.89(12) . .
C38 P3 Fe3 116.42(12) . .
Fe1 P3 Fe3 118.24(4) . .
C38 P3 Fe2 125.18(13) . .
Fe1 P3 Fe2 78.75(3) . .
Fe3 P3 Fe2 72.28(3) . .
O8 P4 C44 105.91(13) . .
O8 P4 Fe3 120.89(9) . .
C44 P4 Fe3 121.53(11) . .
O8 P4 Fe2 110.05(9) . .
C44 P4 Fe2 122.01(12) . .
Fe3 P4 Fe2 73.90(3) . .
O8 P4 Fe1 43.91(8) . .
C44 P4 Fe1 140.56(11) . .
Fe3 P4 Fe1 97.86(3) . .
Fe2 P4 Fe1 67.68(3) . .
P4 O8 Fe1 103.61(12) . .
O1 C1 Fe1 178.4(3) . .
O2 C2 Fe2 170.0(3) . .
O3 C3 Fe2 178.2(4) . .
O4 C4 Fe2 178.0(3) . .
O5 C5 Fe3 175.9(3) . .
O6 C6 Fe3 177.5(3) . .
O7 C7 Fe3 177.5(5) . .
C13 C8 C9 119.3(3) . .
C13 C8 P1 122.1(3) . .
C9 C8 P1 118.5(3) . .
C8 C9 C10 119.9(3) . .
C11 C10 C9 120.4(4) . .
C12 C11 C10 119.5(3) . .
C11 C12 C13 120.4(4) . .
C12 C13 C8 120.4(4) . .
C19 C14 C15 118.6(3) . .
C19 C14 P1 123.5(3) . .
C15 C14 P1 117.9(3) . .
C16 C15 C14 120.8(3) . .
C17 C16 C15 120.0(4) . .
C16 C17 C18 120.0(3) . .
C17 C18 C19 120.6(4) . .
C14 C19 C18 120.0(3) . .
C25 C20 C21 119.0(3) . .
C25 C20 P1 117.6(2) . .
C21 C20 P1 123.4(2) . .
C22 C21 C20 120.5(3) . .
C21 C22 C23 120.1(3) . .
C24 C23 C22 120.0(3) . .
C23 C24 C25 120.1(3) . .
C24 C25 C20 120.3(3) . .
C24 C25 P2 122.4(2) . .
C20 C25 P2 117.3(2) . .
C27 C26 C31 118.9(3) . .
C27 C26 P2 122.2(3) . .
C31 C26 P2 118.7(3) . .
C26 C27 C28 120.4(4) . .
C29 C28 C27 120.2(4) . .
C30 C29 C28 119.7(4) . .
C29 C30 C31 120.5(4) . .
C30 C31 C26 120.2(3) . .
C33 C32 C37 118.6(3) . .
C33 C32 P2 123.4(3) . .
C37 C32 P2 117.9(2) . .
C32 C33 C34 120.5(3) . .
C35 C34 C33 120.5(4) . .
C34 C35 C36 119.6(4) . .
C37 C36 C35 120.4(4) . .
C36 C37 C32 120.3(3) . .
C39 C38 C43 119.1(4) . .
C39 C38 P3 122.9(3) . .
C43 C38 P3 117.9(3) . .
C38 C39 C40 120.1(5) . .
C41 C40 C39 119.7(5) . .
C42 C41 C40 121.0(4) . .
C41 C42 C43 119.8(5) . .
C38 C43 C42 120.2(5) . .
C45 C44 C49 118.9(3) . .
C45 C44 P4 120.0(3) . .
C49 C44 P4 121.0(3) . .
C44 C45 C46 120.2(4) . .
C47 C46 C45 120.1(4) . .
C46 C47 C48 120.5(3) . .
C47 C48 C49 119.8(4) . .
C48 C49 C44 120.5(4) . .
Cl1 C50 Cl2 106.0(4) . .

loop_
_geom_bond_atom_site_label_1
_geom_bond_atom_site_label_2
_geom_bond_distance
_geom_bond_site_symmetry_2
_geom_bond_publ_flag
Fe1 C1 1.746(3) . yes
Fe1 O8 2.008(2) . yes
Fe1 P2 2.2027(9) . yes
Fe1 P3 2.2059(9) . yes
Fe1 P1 2.2773(9) . yes
Fe1 P4 2.8134(9) . yes
Fe1 Fe2 2.8445(6) . yes
Fe2 C2 1.772(3) . yes
Fe2 C4 1.783(4) . yes
Fe2 C3 1.812(4) . yes
Fe2 P4 2.2162(9) . yes
Fe2 P3 2.2773(9) . yes
Fe2 Fe3 2.6545(7) . yes
Fe3 C7 1.779(4) . yes
Fe3 C6 1.789(4) . yes
Fe3 C5 1.818(4) . yes
Fe3 P4 2.1998(9) . v
Fe3 P3 2.2228(9) . yes
Cl1 C50 1.594(7) . ?
Cl2 C50 1.918(9) . ?
P1 C14 1.832(3) . ?
P1 C20 1.833(3) . ?
P1 C8 1.836(3) . ?
P2 C26 1.824(3) . ?
P2 C32 1.829(3) . ?
P2 C25 1.831(3) . ?
P3 C38 1.826(3) . ?
P4 O8 1.555(2) . ?
P4 C44 1.820(3) . ?
O1 C1 1.147(4) . ?
O2 C2 1.156(4) . ?
O3 C3 1.134(5) . ?
O4 C4 1.145(4) . ?
O5 C5 1.138(5) . ?
O6 C6 1.143(4) . ?
O7 C7 1.145(5) . ?
C8 C13 1.390(5) . ?
C8 C9 1.391(5) . ?
C9 C10 1.395(5) . ?
C10 C11 1.385(6) . ?
C11 C12 1.383(6) . ?
C12 C13 1.385(5) . ?
C14 C19 1.385(5) . ?
C14 C15 1.398(5) . ?
C15 C16 1.391(5) . ?
C16 C17 1.372(6) . ?
C17 C18 1.375(6) . ?
C18 C19 1.400(5) . ?
C20 C25 1.396(4) . ?
C20 C21 1.404(4) . ?
C21 C22 1.382(5) . ?
C22 C23 1.391(5) . ?
C23 C24 1.389(5) . ?
C24 C25 1.391(5) . ?
C26 C27 1.389(5) . ?
C26 C31 1.395(5) . ?
C27 C28 1.390(5) . ?
C28 C29 1.381(7) . ?
C29 C30 1.378(6) . ?
C30 C31 1.385(5) . ?
C32 C33 1.390(5) . ?
C32 C37 1.400(5) . ?
C33 C34 1.390(5) . ?
C34 C35 1.374(6) . ?
C35 C36 1.387(6) . ?
C36 C37 1.383(5) . ?
C38 C39 1.391(6) . ?
C38 C43 1.399(5) . ?
C39 C40 1.399(6) . ?
C40 C41 1.385(8) . ?
C41 C42 1.364(8) . ?
C42 C43 1.400(6) . ?
C44 C45 1.394(5) . ?
C44 C49 1.398(5) . ?
C45 C46 1.396(5) . ?
C46 C47 1.377(6) . ?
C47 C48 1.382(6) . ?
C48 C49 1.391(5) . ?
